data_7018743
loop_
_publ_author_name
'Chlupat\'y, Tom\'a\<s'
'Pad\<elkov\'a, Zde\<nka'
'Ly\<cka, Anton\'in'
'Brus, Ji\<r\'i'
'R\%u\<zi\<cka, Ale\<s'

_publ_section_title
;
 Reactivity of lithium n-butyl amidinates towards group 14 metal(ii)
 chlorides providing series of hetero- and homoleptic tetrylenes.
;
_journal_issue 16
_journal_name_full 'Dalton transactions (Cambridge, England : 2003)'
_journal_page_first 5010
_journal_page_last 5019
_journal_paper_doi 10.1039/c2dt12472f
_journal_volume 41
_journal_year 2012
_chemical_formula_moiety 'C17 H33 N2, C6 H6, I'
_chemical_formula_sum 'C23 H39 I N2'
_chemical_formula_weight 470.46
_chemical_name_systematic
;
?
;
_space_group_IT_number 14
_symmetry_cell_setting monoclinic
_symmetry_space_group_name_Hall '-P 2ybc'
_symmetry_space_group_name_H-M 'P 1 21/c 1'
_atom_sites_solution_hydrogens geom
_atom_sites_solution_primary direct
_atom_sites_solution_secondary difmap
_audit_creation_method SHELXL-97
_cell_angle_alpha 90
_cell_angle_beta 98.247(7)
_cell_angle_gamma 90
_cell_formula_units_Z 4
_cell_length_a 10.5760(9)
_cell_length_b 15.2480(6)
_cell_length_c 15.1009(11)
_cell_measurement_reflns_used 17837
_cell_measurement_temperature 150(1)
_cell_measurement_theta_max 27.5
_cell_measurement_theta_min 1
_cell_volume 2410.0(3)
_computing_cell_refinement 'COLLECT and DENZO'
_computing_data_collection 'COLLECT (Hooft, 1998) and DENZO (Otwinowski & Minor, 1997)'
_computing_data_reduction 'COLLECT and DENZO'
_computing_molecular_graphics 'PLATON (Spek, 2003)'
_computing_publication_material 'SHELXL-97 (Sheldrick, 1997)'
_computing_structure_refinement 'SHELXL-97 (Sheldrick, 1997)'
_computing_structure_solution 'SIR92 (Altomare et al., 1994)'
_diffrn_ambient_temperature 150(1)
_diffrn_detector_area_resol_mean 9.091
_diffrn_measured_fraction_theta_full 0.986
_diffrn_measured_fraction_theta_max 0.986
_diffrn_measurement_device_type 'Bruker Nonius KappaCCD area detector'
_diffrn_measurement_method '\f and \w scans to fill the Ewald sphere'
_diffrn_radiation_monochromator graphite
_diffrn_radiation_source 'fine-focus sealed tube'
_diffrn_radiation_type MoK\a
_diffrn_radiation_wavelength 0.71073
_diffrn_reflns_av_R_equivalents 0.0446
_diffrn_reflns_av_sigmaI/netI 0.0355
_diffrn_reflns_limit_h_max 13
_diffrn_reflns_limit_h_min -13
_diffrn_reflns_limit_k_max 17
_diffrn_reflns_limit_k_min -19
_diffrn_reflns_limit_l_max 19
_diffrn_reflns_limit_l_min -18
_diffrn_reflns_number 17797
_diffrn_reflns_theta_full 27.50
_diffrn_reflns_theta_max 27.50
_diffrn_reflns_theta_min 1.91
_diffrn_standards_number 0
_exptl_absorpt_coefficient_mu 1.337
_exptl_absorpt_correction_T_max 0.793
_exptl_absorpt_correction_T_min 0.617
_exptl_absorpt_correction_type integration
_exptl_absorpt_process_details
;
Gaussian integration (Coppens, 1970)
;
_exptl_crystal_colour colourless
_exptl_crystal_density_diffrn 1.297
_exptl_crystal_density_method 'not measured'
_exptl_crystal_description block
_exptl_crystal_F_000 976
_exptl_crystal_size_max 0.51
_exptl_crystal_size_mid 0.24
_exptl_crystal_size_min 0.21
_refine_diff_density_max 0.410
_refine_diff_density_min -0.693
_refine_diff_density_rms 0.086
_refine_ls_extinction_method none
_refine_ls_goodness_of_fit_ref 1.139
_refine_ls_hydrogen_treatment constr
_refine_ls_matrix_type full
_refine_ls_number_parameters 235
_refine_ls_number_reflns 5456
_refine_ls_number_restraints 0
_refine_ls_restrained_S_all 1.139
_refine_ls_R_factor_all 0.0470
_refine_ls_R_factor_gt 0.0301
_refine_ls_shift/su_max 0.001
_refine_ls_shift/su_mean 0.000
_refine_ls_structure_factor_coef Fsqd
_refine_ls_weighting_details 'calc w=1/[\s^2^(Fo^2^)+(0.0097P)^2^+2.7606P] where P=(Fo^2^+2Fc^2^)/3'
_refine_ls_weighting_scheme calc
_refine_ls_wR_factor_gt 0.0571
_refine_ls_wR_factor_ref 0.0662
_reflns_number_gt 4413
_reflns_number_total 5456
_reflns_threshold_expression >2sigma(I)
_cod_data_source_file c2dt12472f.txt
_cod_data_source_block shelxla
_cod_original_sg_symbol_H-M 'P 21/c'
_cod_database_code 7018743

loop_
_symmetry_equiv_pos_as_xyz
'x, y, z'
'-x, y+1/2, -z+1/2'
'-x, -y, -z'
'x, -y-1/2, z-1/2'

loop_
_atom_site_label
_atom_site_type_symbol
_atom_site_fract_x
_atom_site_fract_y
_atom_site_fract_z
_atom_site_U_iso_or_equiv
_atom_site_adp_type
_atom_site_occupancy
_atom_site_symmetry_multiplicity
_atom_site_calc_flag
_atom_site_refinement_flags
I1 I 0.596332(17) 0.331104(11) 0.172742(11) 0.02896(6) Uani 1 1 d .
N1 N 0.6501(2) 0.16082(14) 0.35086(14) 0.0253(5) Uani 1 1 d .
H1 H 0.6295 0.1864 0.3001 0.030 Uiso 1 1 d R
C1 C 0.5973(2) 0.08384(17) 0.36065(17) 0.0234(5) Uani 1 1 d .
N11 N 0.5041(2) 0.05321(14) 0.30170(15) 0.0285(5) Uani 1 1 d .
H11 H 0.4785 0.0010 0.3112 0.034 Uiso 1 1 d R
C2 C 0.7414(2) 0.20743(17) 0.41752(17) 0.0255(5) Uani 1 1 d .
H2 H 0.7640 0.1691 0.4695 0.031 Uiso 1 1 d R
C14 C 0.6417(2) 0.02671(17) 0.44069(17) 0.0247(5) Uani 1 1 d .
H14A H 0.5807 -0.0204 0.4431 0.030 Uiso 1 1 d R
H14B H 0.6432 0.0614 0.4947 0.030 Uiso 1 1 d R
C3 C 0.8622(2) 0.22858(18) 0.37782(19) 0.0293(6) Uani 1 1 d .
H3A H 0.8397 0.2614 0.3228 0.035 Uiso 1 1 d R
H3B H 0.9031 0.1745 0.3634 0.035 Uiso 1 1 d R
C8 C 0.4380(3) 0.09770(18) 0.22157(17) 0.0277(6) Uani 1 1 d .
H8 H 0.4537 0.1609 0.2280 0.033 Uiso 1 1 d R
C7 C 0.6784(3) 0.28963(18) 0.44748(18) 0.0298(6) Uani 1 1 d .
H7A H 0.6055 0.2734 0.4762 0.036 Uiso 1 1 d R
H7B H 0.6479 0.3254 0.3957 0.036 Uiso 1 1 d R
C6 C 0.7727(3) 0.34258(19) 0.51256(19) 0.0357(6) Uani 1 1 d .
H6A H 0.7320 0.3962 0.5285 0.043 Uiso 1 1 d R
H6B H 0.7969 0.3089 0.5668 0.043 Uiso 1 1 d R
C15 C 0.7741(3) -0.01335(19) 0.43994(19) 0.0326(6) Uani 1 1 d .
H15A H 0.8355 0.0334 0.4369 0.039 Uiso 1 1 d R
H15B H 0.7728 -0.0495 0.3870 0.039 Uiso 1 1 d R
C11 C 0.2723(3) 0.0943(2) 0.04855(19) 0.0379(7) Uani 1 1 d .
H11A H 0.2277 0.1250 -0.0030 0.046 Uiso 1 1 d R
H11B H 0.2546 0.0321 0.0407 0.046 Uiso 1 1 d R
C16 C 0.8158(3) -0.0691(2) 0.5235(2) 0.0433(8) Uani 1 1 d .
H16A H 0.8117 -0.0334 0.5762 0.052 Uiso 1 1 d R
H16B H 0.9041 -0.0865 0.5240 0.052 Uiso 1 1 d R
C10 C 0.4143(3) 0.1092(2) 0.05440(19) 0.0403(7) Uani 1 1 d .
H10A H 0.4441 0.0854 0.0015 0.048 Uiso 1 1 d R
H10B H 0.4310 0.1717 0.0561 0.048 Uiso 1 1 d R
C5 C 0.8914(3) 0.3652(2) 0.4711(2) 0.0369(7) Uani 1 1 d .
H5A H 0.9511 0.3971 0.5142 0.044 Uiso 1 1 d R
H5B H 0.8680 0.4028 0.4195 0.044 Uiso 1 1 d R
C9 C 0.4879(3) 0.0665(2) 0.13820(19) 0.0392(7) Uani 1 1 d .
H9A H 0.5780 0.0808 0.1424 0.047 Uiso 1 1 d R
H9B H 0.4792 0.0033 0.1335 0.047 Uiso 1 1 d R
C13 C 0.2959(3) 0.0818(2) 0.21593(19) 0.0369(7) Uani 1 1 d .
H13A H 0.2657 0.1052 0.2688 0.044 Uiso 1 1 d R
H13B H 0.2792 0.0192 0.2136 0.044 Uiso 1 1 d R
C4 C 0.9553(3) 0.2824(2) 0.4428(2) 0.0380(7) Uani 1 1 d .
H4A H 1.0286 0.2984 0.4144 0.046 Uiso 1 1 d R
H4B H 0.9853 0.2472 0.4951 0.046 Uiso 1 1 d R
C12 C 0.2242(3) 0.1254(2) 0.1319(2) 0.0436(8) Uani 1 1 d .
H12A H 0.1336 0.1127 0.1279 0.052 Uiso 1 1 d R
H12B H 0.2352 0.1884 0.1369 0.052 Uiso 1 1 d R
C18 C 0.2264(3) 0.4136(3) 0.2989(2) 0.0546(10) Uani 1 1 d .
H18 H 0.3095 0.4186 0.3283 0.066 Uiso 1 1 d R
C19 C 0.1467(4) 0.4849(3) 0.2936(2) 0.0615(11) Uani 1 1 d .
H19 H 0.1757 0.5380 0.3192 0.074 Uiso 1 1 d R
C20 C 0.0238(4) 0.4777(3) 0.2502(3) 0.0629(11) Uani 1 1 d .
H20 H -0.0307 0.5258 0.2469 0.075 Uiso 1 1 d R
C17 C 0.7360(3) -0.1504(2) 0.5290(2) 0.0492(8) Uani 1 1 d .
H17A H 0.6501 -0.1336 0.5350 0.059 Uiso 1 1 d R
H17B H 0.7713 -0.1846 0.5800 0.059 Uiso 1 1 d R
H17C H 0.7355 -0.1846 0.4756 0.059 Uiso 1 1 d R
C22 C 0.0634(4) 0.3280(3) 0.2184(3) 0.0605(10) Uani 1 1 d .
H22 H 0.0350 0.2748 0.1927 0.073 Uiso 1 1 d R
C23 C 0.1854(4) 0.3357(3) 0.2612(2) 0.0547(9) Uani 1 1 d .
H23 H 0.2403 0.2878 0.2650 0.066 Uiso 1 1 d R
C21 C -0.0180(4) 0.3985(3) 0.2130(3) 0.0638(12) Uani 1 1 d .
H21 H -0.1012 0.3935 0.1836 0.077 Uiso 1 1 d R

loop_
_atom_site_aniso_label
_atom_site_aniso_U_11
_atom_site_aniso_U_22
_atom_site_aniso_U_33
_atom_site_aniso_U_23
_atom_site_aniso_U_13
_atom_site_aniso_U_12
I1 0.03878(10) 0.02064(9) 0.02601(9) 0.00205(8) -0.00035(6) 0.00114(8)
N1 0.0303(11) 0.0225(11) 0.0213(10) 0.0025(9) -0.0028(8) -0.0030(9)
C1 0.0246(13) 0.0232(13) 0.0226(12) 0.0006(10) 0.0040(10) 0.0016(10)
N11 0.0323(12) 0.0221(11) 0.0284(12) 0.0062(10) -0.0049(10) -0.0049(9)
C2 0.0277(14) 0.0248(13) 0.0222(12) 0.0015(11) -0.0028(10) -0.0033(10)
C14 0.0300(14) 0.0227(12) 0.0209(12) 0.0014(10) 0.0022(10) -0.0013(10)
C3 0.0262(14) 0.0293(14) 0.0310(14) -0.0031(12) 0.0000(11) 0.0018(11)
C8 0.0320(14) 0.0245(13) 0.0240(13) 0.0047(11) -0.0051(11) -0.0049(11)
C7 0.0334(15) 0.0294(14) 0.0278(14) -0.0028(12) 0.0082(11) -0.0025(11)
C6 0.0477(17) 0.0283(15) 0.0306(14) -0.0053(13) 0.0041(13) -0.0033(13)
C15 0.0339(15) 0.0309(15) 0.0324(15) 0.0043(12) 0.0029(12) 0.0064(12)
C11 0.0432(17) 0.0367(16) 0.0297(15) 0.0022(13) -0.0092(13) -0.0068(13)
C16 0.0497(19) 0.0389(17) 0.0363(17) 0.0057(14) -0.0108(14) 0.0093(14)
C10 0.0451(18) 0.0509(19) 0.0255(14) 0.0029(14) 0.0070(13) 0.0045(14)
C5 0.0372(16) 0.0324(15) 0.0388(16) -0.0059(13) -0.0020(13) -0.0082(12)
C9 0.0360(17) 0.0514(19) 0.0307(15) 0.0040(14) 0.0064(13) 0.0090(14)
C13 0.0316(15) 0.0507(19) 0.0285(15) 0.0080(14) 0.0048(12) 0.0025(13)
C4 0.0279(15) 0.0403(17) 0.0431(17) -0.0030(14) -0.0040(13) -0.0037(12)
C12 0.0307(16) 0.062(2) 0.0363(16) 0.0119(16) 0.0005(13) 0.0074(14)
C18 0.046(2) 0.083(3) 0.0325(17) 0.0017(19) -0.0018(15) -0.0134(19)
C19 0.069(3) 0.075(3) 0.0409(19) -0.022(2) 0.0109(18) -0.011(2)
C20 0.053(2) 0.085(3) 0.054(2) -0.007(2) 0.0224(19) 0.014(2)
C17 0.065(2) 0.0360(18) 0.0465(19) 0.0159(15) 0.0076(16) 0.0114(15)
C22 0.069(3) 0.060(2) 0.052(2) 0.006(2) 0.0047(19) -0.025(2)
C23 0.061(2) 0.062(2) 0.0413(18) 0.0123(19) 0.0062(16) 0.0000(19)
C21 0.0349(19) 0.105(4) 0.052(2) 0.006(2) 0.0061(16) -0.020(2)

loop_
_atom_type_symbol
_atom_type_description
_atom_type_scat_dispersion_real
_atom_type_scat_dispersion_imag
_atom_type_scat_source
C C 0.0033 0.0016 'International Tables Vol C Tables 4.2.6.8 and 6.1.1.4'
H H 0.0000 0.0000 'International Tables Vol C Tables 4.2.6.8 and 6.1.1.4'
N N 0.0061 0.0033 'International Tables Vol C Tables 4.2.6.8 and 6.1.1.4'
I I -0.4742 1.8119 'International Tables Vol C Tables 4.2.6.8 and 6.1.1.4'

loop_
_exptl_crystal_face_index_h
_exptl_crystal_face_index_k
_exptl_crystal_face_index_l
_exptl_crystal_face_perp_dist
0 1 0 0.105
0 -1 0 0.102
-1 0 0 0.139
1 0 0 0.224
0 0 1 0.156
0 0 -1 0.125
1 0 1 0.114
-1 0 -1 0.119

loop_
_geom_angle_atom_site_label_1
_geom_angle_atom_site_label_2
_geom_angle_atom_site_label_3
_geom_angle
C1 N1 C2 126.9(2)
C1 N1 H1 116.6
C2 N1 H1 116.6
N11 C1 N1 121.9(2)
N11 C1 C14 117.0(2)
N1 C1 C14 121.1(2)
C1 N11 C8 127.8(2)
C1 N11 H11 116.1
C8 N11 H11 116.1
N1 C2 C7 109.2(2)
N1 C2 C3 109.8(2)
C7 C2 C3 111.8(2)
N1 C2 H2 108.6
C7 C2 H2 108.7
C3 C2 H2 108.7
C1 C14 C15 113.9(2)
C1 C14 H14A 109.0
C15 C14 H14A 108.6
C1 C14 H14B 108.9
C15 C14 H14B 108.6
H14A C14 H14B 107.7
C2 C3 C4 111.2(2)
C2 C3 H3A 109.3
C4 C3 H3A 109.3
C2 C3 H3B 109.6
C4 C3 H3B 109.5
H3A C3 H3B 108.0
N11 C8 C9 111.0(2)
N11 C8 C13 108.8(2)
C9 C8 C13 111.5(2)
N11 C8 H8 108.6
C9 C8 H8 108.5
C13 C8 H8 108.4
C2 C7 C6 110.8(2)
C2 C7 H7A 109.5
C6 C7 H7A 109.5
C2 C7 H7B 109.4
C6 C7 H7B 109.5
H7A C7 H7B 108.1
C5 C6 C7 110.9(2)
C5 C6 H6A 109.4
C7 C6 H6A 109.5
C5 C6 H6B 109.5
C7 C6 H6B 109.4
H6A C6 H6B 108.1
C14 C15 C16 111.8(2)
C14 C15 H15A 109.1
C16 C15 H15A 109.3
C14 C15 H15B 109.2
C16 C15 H15B 109.4
H15A C15 H15B 108.0
C12 C11 C10 111.0(2)
C12 C11 H11A 109.7
C10 C11 H11A 109.8
C12 C11 H11B 109.2
C10 C11 H11B 109.1
H11A C11 H11B 108.1
C17 C16 C15 113.8(3)
C17 C16 H16A 108.9
C15 C16 H16A 108.8
C17 C16 H16B 108.7
C15 C16 H16B 108.8
H16A C16 H16B 107.7
C11 C10 C9 111.6(3)
C11 C10 H10A 109.5
C9 C10 H10A 109.6
C11 C10 H10B 109.0
C9 C10 H10B 109.1
H10A C10 H10B 108.0
C6 C5 C4 110.7(2)
C6 C5 H5A 109.5
C4 C5 H5A 109.4
C6 C5 H5B 109.5
C4 C5 H5B 109.7
H5A C5 H5B 108.0
C8 C9 C10 110.9(2)
C8 C9 H9A 109.4
C10 C9 H9A 109.7
C8 C9 H9B 109.5
C10 C9 H9B 109.2
H9A C9 H9B 108.1
C8 C13 C12 110.3(2)
C8 C13 H13A 109.7
C12 C13 H13A 109.9
C8 C13 H13B 109.5
C12 C13 H13B 109.4
H13A C13 H13B 108.2
C5 C4 C3 110.8(2)
C5 C4 H4A 109.3
C3 C4 H4A 109.5
C5 C4 H4B 109.7
C3 C4 H4B 109.4
H4A C4 H4B 108.1
C11 C12 C13 111.7(3)
C11 C12 H12A 109.5
C13 C12 H12A 109.4
C11 C12 H12B 109.0
C13 C12 H12B 109.0
H12A C12 H12B 108.0
C23 C18 C19 120.8(4)
C23 C18 H18 119.6
C19 C18 H18 119.7
C18 C19 C20 119.8(4)
C18 C19 H19 120.2
C20 C19 H19 120.1
C19 C20 C21 119.4(4)
C19 C20 H20 119.9
C21 C20 H20 120.7
C16 C17 H17A 109.3
C16 C17 H17B 109.5
H17A C17 H17B 109.5
C16 C17 H17C 109.6
H17A C17 H17C 109.5
H17B C17 H17C 109.5
C23 C22 C21 120.2(4)
C23 C22 H22 120.0
C21 C22 H22 119.8
C18 C23 C22 119.8(4)
C18 C23 H23 120.2
C22 C23 H23 120.0
C22 C21 C20 120.0(4)
C22 C21 H21 120.5
C20 C21 H21 119.5

loop_
_geom_bond_atom_site_label_1
_geom_bond_atom_site_label_2
_geom_bond_distance
N1 C1 1.317(3)
N1 C2 1.474(3)
N1 H1 0.8600
C1 N11 1.316(3)
C1 C14 1.509(3)
N11 C8 1.473(3)
N11 H11 0.8601
C2 C7 1.519(4)
C2 C3 1.522(4)
C2 H2 0.9800
C14 C15 1.529(4)
C14 H14A 0.9700
C14 H14B 0.9700
C3 C4 1.526(4)
C3 H3A 0.9700
C3 H3B 0.9701
C8 C9 1.511(4)
C8 C13 1.513(4)
C8 H8 0.9801
C7 C6 1.526(4)
C7 H7A 0.9700
C7 H7B 0.9701
C6 C5 1.521(4)
C6 H6A 0.9700
C6 H6B 0.9701
C15 C16 1.533(4)
C15 H15A 0.9700
C15 H15B 0.9699
C11 C12 1.501(4)
C11 C10 1.509(4)
C11 H11A 0.9700
C11 H11B 0.9701
C16 C17 1.509(5)
C16 H16A 0.9701
C16 H16B 0.9700
C10 C9 1.532(4)
C10 H10A 0.9700
C10 H10B 0.9700
C5 C4 1.522(4)
C5 H5A 0.9699
C5 H5B 0.9700
C9 H9A 0.9700
C9 H9B 0.9701
C13 C12 1.533(4)
C13 H13A 0.9700
C13 H13B 0.9701
C4 H4A 0.9701
C4 H4B 0.9700
C12 H12A 0.9701
C12 H12B 0.9700
C18 C23 1.361(5)
C18 C19 1.370(6)
C18 H18 0.9301
C19 C20 1.374(5)
C19 H19 0.9300
C20 C21 1.378(6)
C20 H20 0.9300
C17 H17A 0.9600
C17 H17B 0.9599
C17 H17C 0.9600
C22 C23 1.364(5)
C22 C21 1.372(6)
C22 H22 0.9301
C23 H23 0.9300
C21 H21 0.9300

loop_
_geom_hbond_atom_site_label_D
_geom_hbond_atom_site_label_H
_geom_hbond_atom_site_label_A
_geom_hbond_distance_DH
_geom_hbond_distance_HA
_geom_hbond_distance_DA
_geom_hbond_angle_DHA
N1 H1 I1 0.86 2.91 3.723(2) 157.4
